data_9017836
loop_
_publ_author_name
'Chukanov, N. V.'
'Pekov, I. V.'
'Rastsvetaeva, R. K.'
'Aksenov, S. M.'
'Belakovskiy, D. I.'
'Van, K. V.'
'Schuller, V.'
'Ternes, B.'

_publ_section_title
;
 Osumilite-(Mg): Validation as a mineral species and new data
;
_journal_name_full 'Zapiski Rossiiskogo Mineralogicheskogo Obshchetstva'
_journal_page_first 27
_journal_page_last 36
_journal_volume 141
_journal_year 2012
_chemical_compound_source 'Bellerberg, Eifel volcanic area, Germany'
_chemical_formula_sum 'Al4.23 Ca0.01 Fe0.45 K0.72 Mg1.96 Mn0.04 Na0.03 O30 Si10.32'
_chemical_name_mineral Osumilite-(Mg)
_space_group_IT_number 192
_space_group_name_Hall '-P 6 2c'
_space_group_name_H-M_alt 'P 6/m c c'
_symmetry_space_group_name_H-M 'P 6/m c c'
_cell_angle_alpha 90
_cell_angle_beta 90
_cell_angle_gamma 120
_cell_formula_units_Z 2
_cell_length_a 10.0959
_cell_length_b 10.0959
_cell_length_c 14.3282
_cell_volume 1264.772
_database_code_amcsd 0020038
_exptl_crystal_density_diffrn 2.595
_cod_data_source_file inputs/fixed/downloads/20/20426.cif
_cod_data_source_block 20426
_cod_original_formula_sum 'K.72 Na.03 Ca.01 (Mg1.96 Mn.04) Al4.23 Fe.45 Si10.32 O30'
_cod_database_code 9017836

loop_
_space_group_symop_operation_xyz
x,y,z
-x,-x+y,1/2+z
x,x-y,1/2-z
-x+y,-x,-z
x-y,x,z
-y,-x,1/2+z
y,x,1/2-z
y,-x+y,-z
-y,x-y,z
x-y,-y,1/2+z
-x+y,y,1/2-z
x,y,-z
-x,-y,z
x,x-y,1/2+z
-x,-x+y,1/2-z
x-y,x,-z
-x+y,-x,z
y,x,1/2+z
-y,-x,1/2-z
-y,x-y,-z
y,-x+y,z
-x+y,y,1/2+z
x-y,-y,1/2-z
-x,-y,-z

loop_
_atom_site_aniso_label
_atom_site_aniso_U_11
_atom_site_aniso_U_22
_atom_site_aniso_U_33
_atom_site_aniso_U_12
_atom_site_aniso_U_13
_atom_site_aniso_U_23
K 0.02990 0.02990 0.03520 0.01500 0.00000 0.00000
Na 0.02990 0.02990 0.03520 0.01500 0.00000 0.00000
Ca 0.02990 0.02990 0.03520 0.01500 0.00000 0.00000
Mg 0.00480 0.00480 0.00720 0.00240 0.00000 0.00000
Mn 0.00480 0.00480 0.00720 0.00240 0.00000 0.00000
Al1 0.01850 0.00830 0.01160 0.00420 0.00000 0.00000
Fe3+ 0.01850 0.00830 0.01160 0.00420 0.00000 0.00000
Si 0.00820 0.01040 0.00770 0.00500 -0.00010 -0.00140
Al2 0.00820 0.01040 0.00770 0.00500 -0.00010 -0.00140
O1 0.02670 0.02090 0.00990 0.01130 0.00000 0.00000
O2 0.02480 0.03170 0.02570 0.02260 0.00050 -0.00190
O3 0.01520 0.01580 0.01330 0.00900 -0.00300 -0.00490

loop_
_atom_site_label
_atom_site_fract_x
_atom_site_fract_y
_atom_site_fract_z
_atom_site_occupancy
K 0.00000 0.00000 0.25000 0.72000
Na 0.00000 0.00000 0.25000 0.03000
Ca 0.00000 0.00000 0.25000 0.01000
Mg 0.33333 0.66667 0.25000 0.98000
Mn 0.33333 0.66667 0.25000 0.02000
Al1 0.50000 0.00000 0.25000 0.85000
Fe3+ 0.50000 0.00000 0.25000 0.15000
Si 0.10590 0.35330 0.10770 0.86000
Al2 0.10590 0.35330 0.10770 0.14000
O1 0.12260 0.40730 0.00000 1.00000
O2 0.21730 0.28500 0.13090 1.00000
O3 0.14070 0.49360 0.17880 1.00000

loop_
_cod_changelog_entry_id
_cod_changelog_entry_author
_cod_changelog_entry_date
_cod_changelog_entry_text
1
;cod-tools version 3.10.1
Id: cif_fix_AMCSD_atom_labels 10224 2024-08-07 11:09:31Z saulius
;
2024-08-07T19:40:23+03:00
;Changed the following '_atom_site_label' values:
the first duplicated label 'Al'  converted to 'Al1'
duplicated label 'Al' at index 8 converted to 'Al2'
;

loop_
_cod_related_entry_id
_cod_related_entry_database
_cod_related_entry_code
1 AMCSD 0020038
